data_4036223
loop_
_publ_author_name
'Xu, Zhigang'
'Martinez-Ariza, Guillermo'
'Cappelli, Alexandra P.'
'Roberts, Sue A.'
'Hulme, Christopher'

_publ_section_title
;
 (Z)-Stereoselective Synthesis of Mono- and Bis-heterocyclic
 Benzimidazol-2-ones via Cascade Processes Coupled with the Ugi
 Multicomponent Reaction.
;
_journal_issue 18
_journal_name_full 'The Journal of organic chemistry'
_journal_page_first 9007
_journal_page_last 9015
_journal_paper_doi 10.1021/acs.joc.5b00955
_journal_volume 80
_journal_year 2015
_chemical_formula_moiety 'C28 H19 F N3 O5, C H2 Cl2'
_chemical_formula_sum 'C29 H21 Cl2 F N3 O5'
_chemical_formula_weight 581.39
_space_group_IT_number 14
_space_group_name_Hall '-P 2yn'
_space_group_name_H-M_alt 'P 1 21/n 1'
_symmetry_cell_setting monoclinic
_symmetry_space_group_name_Hall '-P 2yn'
_symmetry_space_group_name_H-M 'P 1 21/n 1'
_atom_sites_solution_hydrogens difmap
_atom_sites_solution_primary direct
_atom_sites_solution_secondary difmap
_audit_creation_method SHELXL-97
_cell_angle_alpha 90.00
_cell_angle_beta 94.6808(12)
_cell_angle_gamma 90.00
_cell_formula_units_Z 4
_cell_length_a 11.3709(3)
_cell_length_b 13.2507(3)
_cell_length_c 17.9850(4)
_cell_measurement_reflns_used 4303
_cell_measurement_temperature 100(2)
_cell_measurement_theta_max 25.18
_cell_measurement_theta_min 2.27
_cell_volume 2700.80(11)
_computing_cell_refinement 'SAINT (Bruker, 2007)'
_computing_data_collection 'APEX2 (Bruker, 2007)'
_computing_data_reduction SAINT
_computing_molecular_graphics 'ORTEP3 for Windows (Farrugia, 1997)'
_computing_publication_material 'SHELXTL and local programs'
_computing_structure_refinement SHELXTL
_computing_structure_solution 'SHELXTL (Sheldrick, 2008)'
_diffrn_ambient_temperature 100(2)
_diffrn_measured_fraction_theta_full 1.000
_diffrn_measured_fraction_theta_max 1.000
_diffrn_measurement_device_type 'Bruker Kappa APEXII DUO CCD diffractometer'
_diffrn_measurement_method 'thin-slice \w scans'
_diffrn_radiation_monochromator graphite
_diffrn_radiation_source 'fine-focus sealed tube with Miracol optics'
_diffrn_radiation_type MoK\a
_diffrn_radiation_wavelength 0.71073
_diffrn_reflns_av_R_equivalents 0.0510
_diffrn_reflns_av_sigmaI/netI 0.0305
_diffrn_reflns_limit_h_max 13
_diffrn_reflns_limit_h_min -13
_diffrn_reflns_limit_k_max 16
_diffrn_reflns_limit_k_min 0
_diffrn_reflns_limit_l_max 21
_diffrn_reflns_limit_l_min 0
_diffrn_reflns_number 77173
_diffrn_reflns_theta_full 25.71
_diffrn_reflns_theta_max 25.078
_diffrn_reflns_theta_min 1.91
_exptl_absorpt_coefficient_mu 0.293
_exptl_absorpt_correction_T_max 0.9736
_exptl_absorpt_correction_T_min 0.9352
_exptl_absorpt_correction_type numerical
_exptl_absorpt_process_details 'TWINABS; Sheldrick, 1996'
_exptl_crystal_colour yellow
_exptl_crystal_density_diffrn 1.430
_exptl_crystal_density_method 'not measured'
_exptl_crystal_description block
_exptl_crystal_F_000 1196
_exptl_crystal_size_max 0.23
_exptl_crystal_size_mid 0.22
_exptl_crystal_size_min 0.09
_refine_diff_density_max 0.798
_refine_diff_density_min -0.372
_refine_diff_density_rms 0.052
_refine_ls_extinction_coef 0.0044(7)
_refine_ls_extinction_expression Fc^*^=kFc[1+0.001xFc^2^\l^3^/sin(2\q)]^-1/4^
_refine_ls_extinction_method SHELXL
_refine_ls_goodness_of_fit_ref 1.007
_refine_ls_hydrogen_treatment mixed
_refine_ls_matrix_type full
_refine_ls_number_parameters 443
_refine_ls_number_reflns 5143
_refine_ls_number_restraints 51
_refine_ls_restrained_S_all 1.007
_refine_ls_R_factor_all 0.0638
_refine_ls_R_factor_gt 0.0465
_refine_ls_shift/su_max 0.001
_refine_ls_shift/su_mean 0.000
_refine_ls_structure_factor_coef Fsqd
_refine_ls_weighting_details 'calc w=1/[\s^2^(Fo^2^)+(0.0584P)^2^+2.8161P] where P=(Fo^2^+2Fc^2^)/3'
_refine_ls_weighting_scheme calc
_refine_ls_wR_factor_gt 0.1113
_refine_ls_wR_factor_ref 0.1253
_reflns_number_gt 3977
_reflns_number_total 4798
_reflns_threshold_expression I>2\s(I)
_cod_data_source_file jo5b00955_si_002.cif
_cod_data_source_block 7a
_cod_original_sg_symbol_H-M 'P 21/n'
_cod_database_code 4036223

loop_
_symmetry_equiv_pos_as_xyz
'x, y, z'
'-x+1/2, y+1/2, -z+1/2'
'-x, -y, -z'
'x-1/2, -y-1/2, z-1/2'

loop_
_atom_site_label
_atom_site_type_symbol
_atom_site_fract_x
_atom_site_fract_y
_atom_site_fract_z
_atom_site_U_iso_or_equiv
_atom_site_adp_type
_atom_site_occupancy
_atom_site_symmetry_multiplicity
_atom_site_calc_flag
_atom_site_refinement_flags
_atom_site_disorder_assembly
_atom_site_disorder_group
F F 1.03824(12) 1.35828(9) 0.00983(8) 0.0456(4) Uani 1 1 d . A .
O1 O 0.64577(11) 0.99582(10) 0.03366(7) 0.0254(3) Uani 1 1 d . . .
O2 O 1.10425(13) 0.67926(14) 0.34622(9) 0.0467(4) Uani 1 1 d . . .
O3 O 0.94209(13) 0.72293(13) 0.41042(8) 0.0434(4) Uani 1 1 d . . .
O4 O 0.91696(11) 1.05860(9) 0.24342(7) 0.0252(3) Uani 1 1 d . A .
N1 N 0.60246(13) 0.75848(12) 0.18522(9) 0.0225(3) Uani 1 1 d . . .
H1N H 0.6111(19) 0.7062(17) 0.2047(12) 0.027 Uiso 1 1 d . . .
N2 N 0.50321(14) 0.90230(13) 0.07819(9) 0.0257(4) Uani 1 1 d . . .
H2N H 0.460(2) 0.9295(16) 0.0420(13) 0.031 Uiso 1 1 d . . .
N3 N 0.79980(12) 0.97311(10) 0.15791(8) 0.0176(3) Uani 1 1 d . A .
C1 C 0.61480(16) 0.93864(13) 0.08301(10) 0.0204(4) Uani 1 1 d . . .
C2 C 0.70198(15) 0.90559(12) 0.14247(9) 0.0180(4) Uani 1 1 d . . .
C3 C 0.70103(15) 0.81623(13) 0.17998(9) 0.0182(4) Uani 1 1 d . . .
C4 C 0.48748(16) 0.79717(13) 0.18904(10) 0.0222(4) Uani 1 1 d . . .
C5 C 0.42078(17) 0.76358(15) 0.24532(11) 0.0288(4) Uani 1 1 d . . .
H5 H 0.4529 0.7153 0.2803 0.035 Uiso 1 1 calc R . .
C6 C 0.30803(18) 0.79986(17) 0.25081(13) 0.0380(5) Uani 1 1 d . . .
H6 H 0.2623 0.7755 0.2889 0.046 Uiso 1 1 calc R . .
C7 C 0.26153(19) 0.87177(19) 0.20075(14) 0.0443(6) Uani 1 1 d . . .
H7 H 0.1845 0.8977 0.2050 0.053 Uiso 1 1 calc R . .
C8 C 0.32774(18) 0.90549(17) 0.14465(13) 0.0371(5) Uani 1 1 d . . .
H8 H 0.2957 0.9544 0.1100 0.045 Uiso 1 1 calc R . .
C9 C 0.44056(16) 0.86851(14) 0.13851(11) 0.0248(4) Uani 1 1 d . . .
C11 C 0.80978(15) 0.77714(12) 0.22131(10) 0.0194(4) Uani 1 1 d . . .
C12 C 0.90688(16) 0.75114(13) 0.18321(10) 0.0224(4) Uani 1 1 d . . .
H12 H 0.9025 0.7578 0.1305 0.027 Uiso 1 1 calc R . .
C13 C 1.01077(17) 0.71537(15) 0.22105(12) 0.0291(4) Uani 1 1 d . . .
H13 H 1.0769 0.6961 0.1953 0.035 Uiso 1 1 calc R . .
C14 C 1.01245(16) 0.70957(15) 0.29682(12) 0.0293(4) Uani 1 1 d . . .
C15 C 1.0613(2) 0.6905(2) 0.41804(14) 0.0492(6) Uani 1 1 d . . .
H15 H 1.1059 0.6781 0.4641 0.059 Uiso 1 1 calc R . .
C16 C 0.91577(17) 0.73436(15) 0.33497(11) 0.0270(4) Uani 1 1 d . . .
C17 C 0.81233(16) 0.76684(13) 0.29915(10) 0.0230(4) Uani 1 1 d . . .
H17 H 0.7454 0.7818 0.3255 0.028 Uiso 1 1 calc R . .
C18 C 0.82214(16) 1.01536(12) 0.22639(10) 0.0195(4) Uani 1 1 d . . .
C19 C 0.7312(8) 1.0097(8) 0.2855(5) 0.0198(15) Uani 0.750(9) 1 d P A 1
O5 O 0.6176(5) 0.9876(4) 0.2649(3) 0.0327(11) Uani 0.750(9) 1 d P A 1
C20 C 0.7529(6) 1.0193(5) 0.3573(5) 0.0339(13) Uani 0.750(9) 1 d PU A 1
H20 H 0.8265 1.0350 0.3836 0.041 Uiso 0.750(9) 1 calc PR A 1
C21 C 0.6445(6) 1.0019(3) 0.3881(3) 0.0350(13) Uani 0.750(9) 1 d PU A 1
H21 H 0.6303 1.0030 0.4394 0.042 Uiso 0.750(9) 1 calc PR A 1
C22 C 0.5661(6) 0.9835(3) 0.3305(4) 0.0405(12) Uani 0.750(9) 1 d PU A 1
H22 H 0.4850 0.9693 0.3348 0.049 Uiso 0.750(9) 1 calc PR A 1
C19' C 0.749(2) 1.011(2) 0.2739(13) 0.012(4) Uani 0.250(9) 1 d PU A 2
C20' C 0.625(2) 0.9930(16) 0.2860(10) 0.025(4) Uani 0.250(9) 1 d PU A 2
H20' H 0.5676 0.9777 0.2465 0.030 Uiso 0.250(9) 1 calc PR A 2
O5' O 0.7901(10) 1.0307(11) 0.3541(9) 0.026(3) Uani 0.250(9) 1 d PU A 2
C22' C 0.7027(14) 1.0210(9) 0.3991(7) 0.027(3) Uani 0.250(9) 1 d PU A 2
H22' H 0.7140 1.0282 0.4517 0.032 Uiso 0.250(9) 1 calc PR A 2
C21' C 0.5976(11) 1.0000(11) 0.3628(9) 0.024(3) Uani 0.250(9) 1 d P A 2
H21' H 0.5234 0.9918 0.3827 0.028 Uiso 0.250(9) 1 calc PR A 2
C23 C 0.89499(15) 0.97727(13) 0.10687(10) 0.0202(4) Uani 1 1 d . . .
H23A H 0.8696 0.9381 0.0615 0.024 Uiso 1 1 calc R A .
H23B H 0.9654 0.9433 0.1313 0.024 Uiso 1 1 calc R . .
C24 C 0.93079(16) 1.08177(13) 0.08323(10) 0.0204(4) Uani 1 1 d . A .
C25 C 0.84886(17) 1.15320(14) 0.05674(11) 0.0259(4) Uani 1 1 d . . .
H25 H 0.7671 1.1379 0.0556 0.031 Uiso 1 1 calc R A .
C26 C 0.88420(19) 1.24661(15) 0.03189(12) 0.0316(5) Uani 1 1 d . A .
H26 H 0.8278 1.2956 0.0139 0.038 Uiso 1 1 calc R . .
C27 C 1.00280(19) 1.26643(14) 0.03392(11) 0.0304(5) Uani 1 1 d . . .
C28 C 1.08698(18) 1.19838(15) 0.05924(11) 0.0302(5) Uani 1 1 d . A .
H28 H 1.1685 1.2142 0.0597 0.036 Uiso 1 1 calc R . .
C29 C 1.05008(16) 1.10534(15) 0.08425(11) 0.0257(4) Uani 1 1 d . . .
H29 H 1.1072 1.0571 0.1023 0.031 Uiso 1 1 calc R A .
Cl1 Cl 0.42231(7) 0.61694(5) 0.03925(4) 0.0535(3) Uani 0.884(2) 1 d PDU B 1
Cl2 Cl 0.27573(11) 0.46016(10) 0.09650(7) 0.0987(5) Uani 0.884(2) 1 d PD B 1
C30 C 0.4046(5) 0.5303(4) 0.1098(3) 0.114(3) Uani 0.884(2) 1 d PDU B 1
H30A H 0.4047 0.5668 0.1579 0.137 Uiso 0.884(2) 1 calc PR B 1
H30B H 0.4728 0.4836 0.1134 0.137 Uiso 0.884(2) 1 calc PR B 1
Cl1' Cl 0.2347(7) 0.5528(8) 0.1095(4) 0.080(3) Uani 0.116(2) 1 d PD B 2
Cl2' Cl 0.4129(13) 0.4233(11) 0.0837(12) 0.191(9) Uani 0.116(2) 1 d PD B 2
C30' C 0.383(3) 0.553(2) 0.094(7) 0.30(7) Uani 0.116(2) 1 d PDU B 2
H30C H 0.4322 0.5822 0.1363 0.365 Uiso 0.116(2) 1 calc PR B 2
H30D H 0.3976 0.5906 0.0477 0.365 Uiso 0.116(2) 1 calc PR B 2

loop_
_atom_site_aniso_label
_atom_site_aniso_U_11
_atom_site_aniso_U_22
_atom_site_aniso_U_33
_atom_site_aniso_U_23
_atom_site_aniso_U_13
_atom_site_aniso_U_12
F 0.0583(9) 0.0312(6) 0.0494(8) 0.0071(6) 0.0171(7) -0.0174(6)
O1 0.0235(7) 0.0298(7) 0.0217(7) 0.0089(6) -0.0040(5) -0.0056(6)
O2 0.0226(8) 0.0731(12) 0.0438(9) 0.0317(9) -0.0013(7) 0.0067(7)
O3 0.0286(8) 0.0700(11) 0.0307(8) 0.0174(8) -0.0028(6) 0.0033(8)
O4 0.0271(7) 0.0234(6) 0.0240(7) -0.0032(5) -0.0043(5) -0.0045(6)
N1 0.0206(8) 0.0176(7) 0.0287(9) 0.0072(6) -0.0016(6) -0.0015(6)
N2 0.0191(8) 0.0344(9) 0.0225(8) 0.0118(7) -0.0053(6) -0.0041(7)
N3 0.0174(7) 0.0182(7) 0.0169(7) -0.0001(6) -0.0007(6) -0.0008(6)
C1 0.0223(9) 0.0191(8) 0.0196(9) 0.0008(7) 0.0000(7) -0.0019(7)
C2 0.0170(8) 0.0187(8) 0.0180(8) -0.0007(7) 0.0002(7) -0.0019(7)
C3 0.0202(9) 0.0183(8) 0.0159(8) -0.0028(7) -0.0006(7) 0.0000(7)
C4 0.0191(9) 0.0217(9) 0.0251(9) 0.0032(7) -0.0020(7) -0.0019(7)
C5 0.0252(10) 0.0310(10) 0.0298(10) 0.0113(8) -0.0001(8) -0.0026(8)
C6 0.0272(11) 0.0488(13) 0.0390(12) 0.0167(10) 0.0088(9) -0.0004(10)
C7 0.0215(10) 0.0566(14) 0.0559(15) 0.0226(12) 0.0101(10) 0.0078(10)
C8 0.0226(10) 0.0428(12) 0.0457(13) 0.0224(10) 0.0014(9) 0.0042(9)
C9 0.0191(9) 0.0279(9) 0.0268(10) 0.0067(8) -0.0008(7) -0.0042(7)
C11 0.0203(9) 0.0156(8) 0.0217(9) 0.0003(7) -0.0014(7) -0.0010(7)
C12 0.0238(9) 0.0201(8) 0.0231(9) 0.0015(7) 0.0013(7) -0.0009(7)
C13 0.0232(10) 0.0305(10) 0.0344(11) 0.0055(9) 0.0061(8) 0.0055(8)
C14 0.0189(9) 0.0340(10) 0.0339(11) 0.0115(9) -0.0044(8) 0.0018(8)
C15 0.0318(12) 0.0803(19) 0.0338(13) 0.0080(12) -0.0077(10) 0.0121(12)
C16 0.0239(10) 0.0328(10) 0.0237(10) 0.0069(8) -0.0015(8) -0.0023(8)
C17 0.0199(9) 0.0251(9) 0.0240(10) 0.0032(8) 0.0013(7) -0.0009(7)
C18 0.0242(9) 0.0153(8) 0.0183(9) 0.0019(7) -0.0016(8) 0.0014(7)
C19 0.028(3) 0.0181(18) 0.016(3) 0.0014(17) 0.0149(18) 0.0014(19)
O5 0.0279(17) 0.0347(15) 0.037(3) -0.0117(17) 0.0126(19) -0.0035(11)
C20 0.047(3) 0.027(2) 0.028(2) -0.0001(16) 0.004(3) 0.005(2)
C21 0.049(4) 0.0260(18) 0.033(3) 0.0004(19) 0.020(3) 0.004(3)
C22 0.047(3) 0.0313(18) 0.047(3) -0.0083(18) 0.027(2) -0.0016(17)
C19' 0.012(6) 0.014(5) 0.010(6) -0.004(4) 0.003(5) -0.003(4)
C20' 0.032(6) 0.020(5) 0.023(6) -0.002(4) -0.001(5) 0.001(4)
O5' 0.030(5) 0.029(4) 0.018(4) -0.007(3) -0.006(4) 0.001(4)
C22' 0.028(5) 0.032(5) 0.021(4) 0.000(3) 0.007(4) 0.010(4)
C21' 0.009(6) 0.033(6) 0.028(9) -0.003(6) -0.002(5) -0.001(5)
C23 0.0190(9) 0.0225(9) 0.0192(9) -0.0013(7) 0.0025(7) 0.0002(7)
C24 0.0229(9) 0.0224(9) 0.0160(9) -0.0028(7) 0.0030(7) -0.0020(7)
C25 0.0253(10) 0.0236(9) 0.0285(10) 0.0006(8) 0.0009(8) -0.0036(8)
C26 0.0353(11) 0.0251(10) 0.0341(11) 0.0034(8) 0.0018(9) -0.0008(8)
C27 0.0435(12) 0.0235(9) 0.0255(10) -0.0002(8) 0.0107(9) -0.0109(9)
C28 0.0274(10) 0.0365(11) 0.0280(10) -0.0050(9) 0.0091(8) -0.0123(9)
C29 0.0224(9) 0.0303(10) 0.0248(10) -0.0024(8) 0.0039(8) -0.0021(8)
Cl1 0.0521(4) 0.0466(4) 0.0591(5) 0.0001(3) -0.0120(3) -0.0134(3)
Cl2 0.0955(9) 0.1069(10) 0.0900(8) 0.0293(7) -0.0145(6) -0.0519(8)
C30 0.128(4) 0.123(4) 0.079(3) 0.043(3) -0.066(3) -0.085(4)
Cl1' 0.066(4) 0.109(7) 0.063(4) 0.000(4) -0.002(3) -0.008(4)
Cl2' 0.128(11) 0.112(9) 0.32(2) 0.024(12) -0.064(13) 0.014(8)
C30' 0.30(7) 0.30(7) 0.30(7) 0.000(6) 0.024(8) -0.002(6)

loop_
_atom_type_symbol
_atom_type_description
_atom_type_scat_dispersion_real
_atom_type_scat_dispersion_imag
_atom_type_scat_source
C C 0.0033 0.0016 'International Tables Vol C Tables 4.2.6.8 and 6.1.1.4'
H H 0.0000 0.0000 'International Tables Vol C Tables 4.2.6.8 and 6.1.1.4'
N N 0.0061 0.0033 'International Tables Vol C Tables 4.2.6.8 and 6.1.1.4'
O O 0.0106 0.0060 'International Tables Vol C Tables 4.2.6.8 and 6.1.1.4'
F F 0.0171 0.0103 'International Tables Vol C Tables 4.2.6.8 and 6.1.1.4'
Cl Cl 0.1484 0.1585 'International Tables Vol C Tables 4.2.6.8 and 6.1.1.4'

loop_
_geom_angle_atom_site_label_1
_geom_angle_atom_site_label_2
_geom_angle_atom_site_label_3
_geom_angle
C14 O2 C15 104.90(16)
C15 O3 C16 104.97(16)
H1N N1 C3 117.0(16)
H1N N1 C4 112.6(16)
C3 N1 C4 124.62(15)
H2N N2 C1 112.0(15)
H2N N2 C9 114.7(15)
C1 N2 C9 126.17(16)
C2 N3 C18 121.10(14)
C2 N3 C23 119.90(14)
C18 N3 C23 117.14(14)
O1 C1 N2 119.42(16)
O1 C1 C2 119.38(16)
N2 C1 C2 121.04(15)
N3 C2 C1 114.97(14)
N3 C2 C3 118.85(15)
C1 C2 C3 126.07(15)
N1 C3 C2 124.06(16)
N1 C3 C11 115.13(15)
C2 C3 C11 120.76(15)
N1 C4 C5 118.88(16)
N1 C4 C9 121.60(16)
C5 C4 C9 119.52(17)
C4 C5 H5 119.8
C4 C5 C6 120.46(18)
H5 C5 C6 119.8
C5 C6 H6 120.0
C5 C6 C7 120.03(19)
H6 C6 C7 120.0
C6 C7 H7 120.2
C6 C7 C8 119.7(2)
H7 C7 C8 120.2
C7 C8 H8 119.8
C7 C8 C9 120.46(19)
H8 C8 C9 119.8
N2 C9 C4 121.73(17)
N2 C9 C8 118.38(17)
C4 C9 C8 119.84(18)
C3 C11 C12 120.19(16)
C3 C11 C17 118.82(16)
C12 C11 C17 120.99(16)
C11 C12 H12 119.4
C11 C12 C13 121.20(17)
H12 C12 C13 119.4
C12 C13 H13 121.7
C12 C13 C14 116.64(18)
H13 C13 C14 121.7
O2 C14 C13 127.63(18)
O2 C14 C16 109.97(18)
C13 C14 C16 122.40(18)
O2 C15 O3 109.84(17)
O2 C15 H15 125.1
O3 C15 H15 125.1
O3 C16 C14 110.24(17)
O3 C16 C17 127.68(18)
C14 C16 C17 122.07(18)
C11 C17 C16 116.63(17)
C11 C17 H17 121.7
C16 C17 H17 121.7
O4 C18 N3 120.68(16)
O4 C18 C19 118.1(4)
O4 C18 C19' 117.9(11)
N3 C18 C19 121.2(4)
N3 C18 C19' 121.4(12)
C18 C19 O5 120.2(7)
C18 C19 C20 126.5(7)
O5 C19 C20 113.2(7)
C19 O5 C22 104.0(5)
C19 C20 H20 127.1
C19 C20 C21 105.8(7)
H20 C20 C21 127.1
C20 C21 H21 127.0
C20 C21 C22 106.0(5)
H21 C21 C22 127.0
O5 C22 C21 111.0(5)
O5 C22 H22 124.5
C21 C22 H22 124.5
C18 C19' C20' 145(2)
C18 C19' O5' 118.9(18)
C20' C19' O5' 96.3(15)
C19' C20' H20' 122.6
C19' C20' C21' 114.9(17)
H20' C20' C21' 122.6
C19' O5' C22' 112.2(13)
O5' C22' H22' 123.1
O5' C22' C21' 113.7(12)
H22' C22' C21' 123.1
C20' C21' C22' 102.8(14)
C20' C21' H21' 128.6
C22' C21' H21' 128.6
N3 C23 H23A 108.3
N3 C23 H23B 108.3
N3 C23 C24 115.87(14)
H23A C23 H23B 107.4
H23A C23 C24 108.3
H23B C23 C24 108.3
C23 C24 C25 122.20(16)
C23 C24 C29 119.08(16)
C25 C24 C29 118.63(17)
C24 C25 H25 119.5
C24 C25 C26 121.09(18)
H25 C25 C26 119.5
C25 C26 H26 120.9
C25 C26 C27 118.20(19)
H26 C26 C27 120.9
F C27 C26 118.54(19)
F C27 C28 118.55(18)
C26 C27 C28 122.91(18)
C27 C28 H28 120.9
C27 C28 C29 118.16(18)
H28 C28 C29 120.9
C24 C29 C28 121.02(19)
C24 C29 H29 119.5
C28 C29 H29 119.5
Cl1 C30 Cl2 113.6(2)
Cl1 C30 H30A 108.8
Cl1 C30 H30B 108.8
Cl2 C30 H30A 108.8
Cl2 C30 H30B 108.8
H30A C30 H30B 107.7
Cl1' C30' Cl2' 102.3(17)
Cl1' C30' H30C 111.3
Cl1' C30' H30D 111.3
Cl2' C30' H30C 111.3
Cl2' C30' H30D 111.3
H30C C30' H30D 109.2

loop_
_geom_bond_atom_site_label_1
_geom_bond_atom_site_label_2
_geom_bond_distance
F C27 1.364(2)
O1 C1 1.240(2)
O2 C14 1.374(2)
O2 C15 1.425(3)
O3 C15 1.418(3)
O3 C16 1.374(2)
O4 C18 1.237(2)
N1 H1N 0.78(2)
N1 C3 1.367(2)
N1 C4 1.411(2)
N2 H2N 0.86(2)
N2 C1 1.353(2)
N2 C9 1.418(2)
N3 C2 1.437(2)
N3 C18 1.358(2)
N3 C23 1.476(2)
C1 C2 1.465(2)
C2 C3 1.363(2)
C3 C11 1.483(2)
C4 C5 1.387(3)
C4 C9 1.387(3)
C5 H5 0.950
C5 C6 1.380(3)
C6 H6 0.950
C6 C7 1.386(3)
C7 H7 0.950
C7 C8 1.382(3)
C8 H8 0.950
C8 C9 1.386(3)
C11 C12 1.390(3)
C11 C17 1.405(3)
C12 H12 0.950
C12 C13 1.397(3)
C13 H13 0.950
C13 C14 1.363(3)
C14 C16 1.382(3)
C15 H15 0.950
C16 C17 1.364(3)
C17 H17 0.950
C18 C19 1.544(8)
C18 C19' 1.24(2)
C19 O5 1.346(11)
C19 C20 1.302(12)
O5 C22 1.362(6)
C20 H20 0.950
C20 C21 1.411(7)
C21 H21 0.950
C21 C22 1.332(7)
C22 H22 0.950
C19' C20' 1.46(4)
C19' O5' 1.50(3)
C20' H20' 0.950
C20' C21' 1.44(2)
O5' C22' 1.337(16)
C22' H22' 0.950
C22' C21' 1.343(14)
C21' H21' 0.950
C23 H23A 0.990
C23 H23B 0.990
C23 C24 1.514(2)
C24 C25 1.385(3)
C24 C29 1.391(3)
C25 H25 0.950
C25 C26 1.387(3)
C26 H26 0.950
C26 C27 1.372(3)
C27 C28 1.366(3)
C28 H28 0.950
C28 C29 1.389(3)
C29 H29 0.950
Cl1 C30 1.736(5)
Cl2 C30 1.735(4)
C30 H30A 0.990
C30 H30B 0.990
Cl1' C30' 1.74(3)
Cl2' C30' 1.76(2)
C30' H30C 0.990
C30' H30D 0.990

loop_
_geom_hbond_atom_site_label_D
_geom_hbond_atom_site_label_H
_geom_hbond_atom_site_label_A
_geom_hbond_distance_DH
_geom_hbond_distance_HA
_geom_hbond_distance_DA
_geom_hbond_angle_DHA
_geom_hbond_site_symmetry_A
N1 H1N O4 0.78(2) 2.20(2) 2.959(2) 164(2) 2_645
N2 H2N O1 0.86(2) 2.00(2) 2.860(2) 173(2) 3_675

loop_
_geom_torsion_atom_site_label_1
_geom_torsion_atom_site_label_2
_geom_torsion_atom_site_label_3
_geom_torsion_atom_site_label_4
_geom_torsion
C9 N2 C1 O1 -155.64(18)
C9 N2 C1 C2 29.0(3)
C18 N3 C2 C1 119.85(17)
C18 N3 C2 C3 -63.8(2)
C23 N3 C2 C1 -76.11(19)
C23 N3 C2 C3 100.27(19)
O1 C1 C2 N3 26.0(2)
O1 C1 C2 C3 -150.07(18)
N2 C1 C2 N3 -158.63(16)
N2 C1 C2 C3 25.3(3)
N3 C2 C3 N1 162.33(16)
N3 C2 C3 C11 -15.1(2)
C1 C2 C3 N1 -21.7(3)
C1 C2 C3 C11 160.86(17)
C4 N1 C3 C2 -34.0(3)
C4 N1 C3 C11 143.51(17)
C3 N1 C4 C5 -129.3(2)
C3 N1 C4 C9 50.0(3)
N1 C4 C5 C6 179.93(19)
C9 C4 C5 C6 0.7(3)
C4 C5 C6 C7 -1.2(3)
C5 C6 C7 C8 1.2(4)
C6 C7 C8 C9 -0.5(4)
C7 C8 C9 N2 177.4(2)
C7 C8 C9 C4 0.0(3)
N1 C4 C9 N2 3.4(3)
N1 C4 C9 C8 -179.28(19)
C5 C4 C9 N2 -177.40(18)
C5 C4 C9 C8 0.0(3)
C1 N2 C9 C4 -52.5(3)
C1 N2 C9 C8 130.1(2)
N1 C3 C11 C12 118.28(18)
N1 C3 C11 C17 -61.6(2)
C2 C3 C11 C12 -64.1(2)
C2 C3 C11 C17 116.05(19)
C3 C11 C12 C13 179.18(16)
C17 C11 C12 C13 -1.0(3)
C11 C12 C13 C14 -1.4(3)
C12 C13 C14 O2 -178.44(19)
C12 C13 C14 C16 2.1(3)
C15 O2 C14 C13 178.1(2)
C15 O2 C14 C16 -2.4(2)
C16 O3 C15 O2 -2.1(3)
C14 O2 C15 O3 2.8(3)
C15 O3 C16 C14 0.6(2)
C15 O3 C16 C17 -178.2(2)
O2 C14 C16 O3 1.2(2)
O2 C14 C16 C17 -179.93(18)
C13 C14 C16 O3 -179.25(19)
C13 C14 C16 C17 -0.4(3)
O3 C16 C17 C11 176.68(19)
C14 C16 C17 C11 -2.0(3)
C3 C11 C17 C16 -177.51(16)
C12 C11 C17 C16 2.6(3)
C2 N3 C18 O4 167.13(15)
C2 N3 C18 C19 -12.0(5)
C2 N3 C18 C19' -12.2(17)
C23 N3 C18 O4 2.7(2)
C23 N3 C18 C19 -176.5(5)
C23 N3 C18 C19' -176.7(16)
O4 C18 C19 O5 162.9(6)
O4 C18 C19 C20 -20.8(12)
N3 C18 C19 O5 -17.9(11)
N3 C18 C19 C20 158.3(8)
C18 C19 O5 C22 176.6(7)
C20 C19 O5 C22 -0.1(10)
C18 C19 C20 C21 -176.2(8)
O5 C19 C20 C21 0.3(10)
C19 C20 C21 C22 -0.3(8)
C20 C21 C22 O5 0.3(6)
C19 O5 C22 C21 -0.1(7)
O4 C18 C19' C20' 163(4)
O4 C18 C19' O5' -17(3)
N3 C18 C19' C20' -18(5)
N3 C18 C19' O5' 162.1(15)
O5' C19' C20' C21' 0(3)
C18 C19' O5' C22' -178(2)
C20' C19' O5' C22' 2(2)
C19' O5' C22' C21' -2(2)
O5' C22' C21' C20' 2.0(18)
C19' C20' C21' C22' -1(2)
C2 N3 C23 C24 131.75(16)
C18 N3 C23 C24 -63.6(2)
N3 C23 C24 C25 -49.0(2)
N3 C23 C24 C29 134.59(17)
C23 C24 C25 C26 -176.69(17)
C29 C24 C25 C26 -0.2(3)
C24 C25 C26 C27 0.3(3)
C25 C26 C27 F -179.75(17)
C25 C26 C27 C28 0.0(3)
F C27 C28 C29 179.47(17)
C26 C27 C28 C29 -0.3(3)
C27 C28 C29 C24 0.3(3)
C23 C24 C29 C28 176.51(17)
C25 C24 C29 C28 -0.1(3)
